data_2212618
loop_
_publ_author_name
'Le Gal, Julien'
'Benoist, \'Eric'
'Gressier, Marie'
'B\'elanger-Gari\'epy, Francine'
'Beauchamp, Andr\'e L.'

_publ_section_title
;Tetraphenylphosphonium
 [<i>N</i>-(2-aminophenyl)-2-(mercaptomethylcarbonylamino)ethanamido(4{-})-\k^4^<i>S</i>,<i>N</i>,<i>N</i>',<i>N</i>'']oxorhenate(V)
;
_journal_coeditor_code KJ2046
_journal_issue 3
_journal_name_full 'Acta Crystallographica Section E'
_journal_page_first m865
_journal_page_last m867
_journal_paper_doi 10.1107/S1600536807008057
_journal_volume 63
_journal_year 2007
_chemical_formula_iupac '(C24 H20 P) [Re (C10 H9 N3 O3 S) O]'
_chemical_formula_moiety 'C24 H20 P + , C10 H9 N3 O3 Re S -'
_chemical_formula_sum 'C34 H29 N3 O3 P Re S'
_chemical_formula_weight 776.83
_chemical_name_systematic
;
Tetraphenylphosphonium
[N-(2-aminophenyl)-2-(mercaptomethylcarbonylamino)ethanamide(4-)-
\k^4^S,N,N',N'']oxorhenate(V)
;
_space_group_IT_number 14
_symmetry_cell_setting monoclinic
_symmetry_space_group_name_Hall '-P 2ybc'
_symmetry_space_group_name_H-M 'P 1 21/c 1'
_atom_sites_solution_hydrogens geom
_atom_sites_solution_primary direct
_atom_sites_solution_secondary difmap
_audit_creation_method SHELXL97
_cell_angle_alpha 90.00
_cell_angle_beta 93.1510(10)
_cell_angle_gamma 90.00
_cell_formula_units_Z 4
_cell_length_a 10.41220(10)
_cell_length_b 29.0410(3)
_cell_length_c 10.10310(10)
_cell_measurement_reflns_used 6535
_cell_measurement_temperature 100(2)
_cell_measurement_theta_max 72.79
_cell_measurement_theta_min 3.04
_cell_volume 3050.36(5)
_computing_cell_refinement SMART
_computing_data_collection 'SMART (Bruker, 1999)'
_computing_data_reduction 'SAINT (Bruker, 1999)'
_computing_molecular_graphics 'SHELXTL (Bruker, 1997)'
_computing_publication_material 'UdMX (Maris, 2004)'
_computing_structure_refinement 'SHELXL97 (Sheldrick, 1997)'
_computing_structure_solution 'SHELXS97 (Sheldrick, 1997)'
_diffrn_ambient_temperature 100(2)
_diffrn_detector_area_resol_mean 5.5
_diffrn_measured_fraction_theta_full 0.982
_diffrn_measured_fraction_theta_max 0.982
_diffrn_measurement_device_type 'Bruker SMART 2K/PLATFORM'
_diffrn_measurement_method \w
_diffrn_radiation_monochromator graphite
_diffrn_radiation_source 'sealed tube'
_diffrn_radiation_type CuK\a
_diffrn_radiation_wavelength 1.54178
_diffrn_reflns_av_R_equivalents 0.030
_diffrn_reflns_av_sigmaI/netI 0.0256
_diffrn_reflns_limit_h_max 12
_diffrn_reflns_limit_h_min -12
_diffrn_reflns_limit_k_max 35
_diffrn_reflns_limit_k_min -35
_diffrn_reflns_limit_l_max 12
_diffrn_reflns_limit_l_min -11
_diffrn_reflns_number 24723
_diffrn_reflns_theta_full 72.78
_diffrn_reflns_theta_max 72.78
_diffrn_reflns_theta_min 3.04
_diffrn_standards_decay_% 0.00
_diffrn_standards_number 0
_exptl_absorpt_coefficient_mu 9.252
_exptl_absorpt_correction_T_max 0.435
_exptl_absorpt_correction_T_min 0.168
_exptl_absorpt_correction_type multi-scan
_exptl_absorpt_process_details '(SADABS; Sheldrick, 1996)'
_exptl_crystal_colour red
_exptl_crystal_density_diffrn 1.692
_exptl_crystal_density_method 'not measured'
_exptl_crystal_description platelet
_exptl_crystal_F_000 1536
_exptl_crystal_size_max 0.30
_exptl_crystal_size_mid 0.18
_exptl_crystal_size_min 0.09
_refine_diff_density_max 1.412
_refine_diff_density_min -0.889
_refine_ls_extinction_method none
_refine_ls_goodness_of_fit_ref 1.018
_refine_ls_hydrogen_treatment constr
_refine_ls_matrix_type full
_refine_ls_number_parameters 388
_refine_ls_number_reflns 5969
_refine_ls_number_restraints 0
_refine_ls_restrained_S_all 1.018
_refine_ls_R_factor_all 0.0293
_refine_ls_R_factor_gt 0.0262
_refine_ls_shift/su_max 0.004
_refine_ls_shift/su_mean 0.000
_refine_ls_structure_factor_coef Fsqd
_refine_ls_weighting_details 'calc w = 1/[\s^2^(Fo^2^)+(0.0478P)^2^] where P=(Fo^2^+2Fc^2^)/3'
_refine_ls_weighting_scheme calc
_refine_ls_wR_factor_gt 0.0667
_refine_ls_wR_factor_ref 0.0681
_reflns_number_gt 5387
_reflns_number_total 5969
_reflns_threshold_expression I>2\s(I)
_cod_data_source_file kj2046.cif
_cod_data_source_block I
_cod_depositor_comments
;
The following automatic conversions were performed:
'_geom_bond_publ_flag' value 'Y' changed to 'y' according to
'/home/saulius/struct/CIF-dictionaries/cif_core.dic' dictionary named
'cif_core.dic' version 2.4.1 from 2010-06-29 (5
times).

'_geom_angle_publ_flag' value 'Y' changed to 'y' according to
'/home/saulius/struct/CIF-dictionaries/cif_core.dic' dictionary named
'cif_core.dic' version 2.4.1 from 2010-06-29 (10 times).

Automatic conversion script
Id: cif_fix_enum 1527 2010-12-29 10:47:43Z saulius 

The following automatic conversions were performed:

'_geom_bond_publ_flag' value 'Y' changed to 'y' according to
/home/saulius/struct/CIF-dictionaries/cif_core.dic dictionary named
'cif_core.dic' version 2.4.1 from 2010-06-29 (5
times).

'_geom_angle_publ_flag' value 'Y' changed to 'y' according
to /home/saulius/struct/CIF-dictionaries/cif_core.dic dictionary
named 'cif_core.dic' version 2.4.1 from 2010-06-29 (10 times).

Automatic conversion script
Id: cif_fix_values 1715 2011-07-08 13:25:40Z adriana 
;
_cod_original_sg_symbol_H-M 'P 21/c'
_cod_database_code 2212618
_cod_database_fobs_code 2212618

loop_
_symmetry_equiv_pos_as_xyz
'x, y, z'
'-x, y+1/2, -z+1/2'
'-x, -y, -z'
'x, -y-1/2, z-1/2'

loop_
_atom_site_type_symbol
_atom_site_label
_atom_site_fract_x
_atom_site_fract_y
_atom_site_fract_z
_atom_site_U_iso_or_equiv
_atom_site_adp_type
_atom_site_calc_flag
_atom_site_refinement_flags
_atom_site_occupancy
Re Re1 0.277826(11) 0.688832(4) 0.454100(12) 0.01197(6) Uani d . 1
O O1 0.32518(19) 0.73379(7) 0.5539(2) 0.0181(4) Uani d . 1
N N1 0.1883(2) 0.71171(8) 0.2905(2) 0.0153(5) Uani d . 1
H H1 0.2313 0.7208 0.2226 0.018 Uiso calc R 1
C C2 0.0548(3) 0.71298(10) 0.2861(3) 0.0146(6) Uani d . 1
C C3 -0.0008(3) 0.69101(9) 0.3933(3) 0.0145(6) Uani d . 1
N N4 0.0943(2) 0.67063(8) 0.4801(2) 0.0140(5) Uani d . 1
C C5 0.0701(3) 0.63638(10) 0.5699(3) 0.0153(6) Uani d . 1
O O5 -0.0353(2) 0.62403(8) 0.6025(2) 0.0216(5) Uani d . 1
C C6 0.1942(3) 0.61412(10) 0.6260(3) 0.0168(6) Uani d . 1
H H6A 0.2113 0.6236 0.7194 0.020 Uiso calc R 1
H H6B 0.1857 0.5802 0.6235 0.020 Uiso calc R 1
N N7 0.3003(2) 0.62846(8) 0.5469(2) 0.0143(5) Uani d . 1
C C8 0.4043(3) 0.59999(10) 0.5414(3) 0.0169(6) Uani d . 1
O O8 0.4203(2) 0.56480(7) 0.6073(2) 0.0223(5) Uani d . 1
C C9 0.4999(3) 0.61441(10) 0.4413(3) 0.0189(6) Uani d . 1
H H9A 0.5181 0.5877 0.3845 0.023 Uiso calc R 1
H H9B 0.5815 0.6234 0.4893 0.023 Uiso calc R 1
S S10 0.44396(7) 0.66223(2) 0.33569(7) 0.01836(15) Uani d . 1
C C21 -0.0248(3) 0.73356(10) 0.1872(3) 0.0182(6) Uani d . 1
H H21 0.0114 0.7478 0.1132 0.022 Uiso calc R 1
C C22 -0.1574(3) 0.73317(10) 0.1977(3) 0.0205(6) Uani d . 1
H H22 -0.2115 0.7471 0.1302 0.025 Uiso calc R 1
C C23 -0.2118(3) 0.71271(10) 0.3055(3) 0.0196(6) Uani d . 1
H H23 -0.3024 0.7133 0.3121 0.024 Uiso calc R 1
C C24 -0.1341(3) 0.69137(10) 0.4042(3) 0.0177(6) Uani d . 1
H H24 -0.1712 0.6773 0.4778 0.021 Uiso calc R 1
P P1 0.82419(7) 0.59714(2) 0.93069(7) 0.01364(14) Uani d . 1
C C31 0.9842(3) 0.61925(10) 0.9555(3) 0.0158(6) Uani d . 1
C C32 1.0173(3) 0.66199(10) 0.9056(3) 0.0173(6) Uani d . 1
H H32 0.9553 0.6799 0.8560 0.021 Uiso calc R 1
C C33 1.1424(3) 0.67829(11) 0.9290(3) 0.0218(7) Uani d . 1
H H33 1.1663 0.7073 0.8942 0.026 Uiso calc R 1
C C34 1.2316(3) 0.65237(12) 1.0027(3) 0.0240(7) Uani d . 1
H H34 1.3162 0.6640 1.0199 0.029 Uiso calc R 1
C C35 1.1990(3) 0.60941(12) 1.0520(3) 0.0246(7) Uani d . 1
H H35 1.2612 0.5916 1.1015 0.030 Uiso calc R 1
C C36 1.0748(3) 0.59288(11) 1.0281(3) 0.0212(6) Uani d . 1
H H36 1.0517 0.5636 1.0613 0.025 Uiso calc R 1
C C41 0.7852(3) 0.57077(10) 1.0852(3) 0.0165(6) Uani d . 1
C C42 0.8174(3) 0.59344(11) 1.2039(3) 0.0188(6) Uani d . 1
H H42 0.8598 0.6224 1.2035 0.023 Uiso calc R 1
C C43 0.7869(3) 0.57336(11) 1.3225(3) 0.0230(7) Uani d . 1
H H43 0.8084 0.5886 1.4040 0.028 Uiso calc R 1
C C44 0.7252(3) 0.53107(12) 1.3226(3) 0.0255(7) Uani d . 1
H H44 0.7045 0.5175 1.4043 0.031 Uiso calc R 1
C C45 0.6937(3) 0.50841(12) 1.2051(3) 0.0261(7) Uani d . 1
H H45 0.6515 0.4794 1.2061 0.031 Uiso calc R 1
C C46 0.7237(3) 0.52806(11) 1.0857(3) 0.0217(6) Uani d . 1
H H46 0.7025 0.5126 1.0046 0.026 Uiso calc R 1
C C51 0.7098(3) 0.64136(10) 0.8854(3) 0.0163(6) Uani d . 1
C C52 0.6418(3) 0.66335(10) 0.9830(3) 0.0181(6) Uani d . 1
H H52 0.6570 0.6553 1.0737 0.022 Uiso calc R 1
C C53 0.5521(3) 0.69692(11) 0.9464(4) 0.0219(7) Uani d . 1
H H53 0.5075 0.7126 1.0124 0.026 Uiso calc R 1
C C54 0.5274(3) 0.70775(10) 0.8136(3) 0.0214(7) Uani d . 1
H H54 0.4631 0.7298 0.7889 0.026 Uiso calc R 1
C C55 0.5962(3) 0.68642(10) 0.7163(4) 0.0205(7) Uani d . 1
H H55 0.5803 0.6944 0.6257 0.025 Uiso calc R 1
C C56 0.6883(3) 0.65333(10) 0.7520(3) 0.0193(6) Uani d . 1
H H56 0.7363 0.6390 0.6862 0.023 Uiso calc R 1
C C61 0.8148(3) 0.55292(10) 0.8063(3) 0.0154(6) Uani d . 1
C C62 0.6937(3) 0.53921(10) 0.7537(3) 0.0177(6) Uani d . 1
H H62 0.6191 0.5562 0.7736 0.021 Uiso calc R 1
C C63 0.6829(3) 0.50080(11) 0.6723(3) 0.0219(6) Uani d . 1
H H63 0.6011 0.4914 0.6354 0.026 Uiso calc R 1
C C64 0.7925(3) 0.47612(11) 0.6451(3) 0.0251(7) Uani d . 1
H H64 0.7848 0.4490 0.5928 0.030 Uiso calc R 1
C C65 0.9132(3) 0.49051(11) 0.6932(3) 0.0253(7) Uani d . 1
H H65 0.9878 0.4741 0.6706 0.030 Uiso calc R 1
C C66 0.9248(3) 0.52902(10) 0.7746(3) 0.0190(6) Uani d . 1
H H66 1.0072 0.5390 0.8082 0.023 Uiso calc R 1

loop_
_atom_site_aniso_label
_atom_site_aniso_U_11
_atom_site_aniso_U_22
_atom_site_aniso_U_33
_atom_site_aniso_U_12
_atom_site_aniso_U_13
_atom_site_aniso_U_23
Re1 0.00914(8) 0.01189(8) 0.01495(9) -0.00008(4) 0.00121(5) 0.00005(4)
O1 0.0148(10) 0.0157(10) 0.0235(11) 0.0009(8) -0.0009(8) -0.0013(8)
N1 0.0139(11) 0.0189(12) 0.0133(12) 0.0004(9) 0.0029(9) 0.0026(9)
C2 0.0150(13) 0.0133(13) 0.0155(15) 0.0007(10) 0.0000(11) -0.0017(10)
C3 0.0112(13) 0.0153(14) 0.0169(15) -0.0006(10) -0.0002(11) -0.0032(10)
N4 0.0093(11) 0.0161(12) 0.0167(13) 0.0003(9) 0.0015(9) 0.0019(9)
C5 0.0143(13) 0.0175(14) 0.0145(14) -0.0013(11) 0.0042(11) -0.0020(11)
O5 0.0162(10) 0.0256(12) 0.0235(12) -0.0019(9) 0.0049(9) 0.0064(9)
C6 0.0180(14) 0.0152(14) 0.0176(15) 0.0006(11) 0.0030(12) 0.0043(11)
N7 0.0130(11) 0.0141(12) 0.0156(12) 0.0011(9) 0.0005(9) 0.0013(9)
C8 0.0153(13) 0.0146(14) 0.0207(16) -0.0007(11) -0.0003(12) -0.0031(11)
O8 0.0185(10) 0.0182(11) 0.0300(13) 0.0042(8) 0.0000(9) 0.0041(9)
C9 0.0120(13) 0.0173(14) 0.0274(17) 0.0039(11) 0.0022(12) -0.0004(12)
S10 0.0128(3) 0.0206(4) 0.0224(4) 0.0019(3) 0.0065(3) 0.0015(3)
C21 0.0213(15) 0.0180(15) 0.0153(15) 0.0011(11) 0.0012(12) -0.0002(11)
C22 0.0197(15) 0.0187(15) 0.0224(16) 0.0035(12) -0.0047(12) -0.0005(12)
C23 0.0124(13) 0.0185(15) 0.0276(17) 0.0018(11) -0.0016(12) -0.0022(12)
C24 0.0143(15) 0.0187(15) 0.0201(16) 0.0004(11) 0.0016(12) -0.0017(11)
P1 0.0108(3) 0.0138(3) 0.0164(4) 0.0001(3) 0.0009(3) 0.0002(3)
C31 0.0135(13) 0.0179(14) 0.0160(15) 0.0000(11) 0.0003(11) -0.0016(11)
C32 0.0172(14) 0.0176(14) 0.0172(15) 0.0003(11) 0.0023(11) -0.0036(11)
C33 0.0230(16) 0.0171(15) 0.0258(17) -0.0051(12) 0.0054(13) -0.0029(12)
C34 0.0150(14) 0.0300(18) 0.0268(18) -0.0060(12) 0.0007(12) -0.0056(14)
C35 0.0189(14) 0.0285(18) 0.0257(18) 0.0015(13) -0.0055(13) 0.0022(13)
C36 0.0185(14) 0.0210(16) 0.0238(17) -0.0013(12) 0.0000(12) 0.0044(12)
C41 0.0125(13) 0.0189(15) 0.0182(15) 0.0008(11) 0.0015(11) 0.0018(11)
C42 0.0158(13) 0.0189(15) 0.0219(16) 0.0032(11) 0.0026(12) -0.0004(12)
C43 0.0189(15) 0.0320(18) 0.0183(16) 0.0092(13) 0.0015(12) -0.0004(13)
C44 0.0229(16) 0.0313(18) 0.0230(17) 0.0076(13) 0.0084(13) 0.0106(13)
C45 0.0258(16) 0.0229(17) 0.0300(19) -0.0009(13) 0.0061(14) 0.0076(13)
C46 0.0232(15) 0.0205(16) 0.0214(16) -0.0022(12) 0.0027(12) 0.0012(12)
C51 0.0117(13) 0.0131(14) 0.0238(16) 0.0003(10) -0.0004(11) 0.0002(11)
C52 0.0150(13) 0.0186(15) 0.0204(16) -0.0010(11) -0.0006(12) -0.0020(11)
C53 0.0132(14) 0.0203(15) 0.0327(19) -0.0006(11) 0.0045(13) -0.0052(13)
C54 0.0122(13) 0.0152(15) 0.0364(19) 0.0001(11) -0.0030(13) -0.0001(13)
C55 0.0187(15) 0.0171(15) 0.0252(18) -0.0008(11) -0.0023(13) 0.0022(12)
C56 0.0161(14) 0.0184(15) 0.0235(16) 0.0005(11) 0.0017(12) -0.0008(12)
C61 0.0168(13) 0.0144(14) 0.0150(14) 0.0009(11) 0.0016(11) 0.0011(11)
C62 0.0159(13) 0.0181(15) 0.0192(16) 0.0013(11) 0.0028(12) 0.0010(11)
C63 0.0229(15) 0.0228(16) 0.0196(16) -0.0016(12) -0.0040(12) -0.0006(12)
C64 0.0341(18) 0.0197(16) 0.0213(17) 0.0030(13) 0.0003(14) -0.0041(12)
C65 0.0253(16) 0.0254(17) 0.0255(18) 0.0113(13) 0.0020(14) 0.0001(13)
C66 0.0140(13) 0.0211(15) 0.0220(16) 0.0006(11) 0.0025(12) 0.0028(12)

loop_
_atom_type_symbol
_atom_type_description
_atom_type_scat_dispersion_real
_atom_type_scat_dispersion_imag
_atom_type_scat_source
C C 0.0181 0.0091 'International Tables Vol C Tables 4.2.6.8 and 6.1.1.4'
H H 0.0000 0.0000 'International Tables Vol C Tables 4.2.6.8 and 6.1.1.4'
N N 0.0311 0.0180 'International Tables Vol C Tables 4.2.6.8 and 6.1.1.4'
O O 0.0492 0.0322 'International Tables Vol C Tables 4.2.6.8 and 6.1.1.4'
P P 0.2955 0.4335 'International Tables Vol C Tables 4.2.6.8 and 6.1.1.4'
S S 0.3331 0.5567 'International Tables Vol C Tables 4.2.6.8 and 6.1.1.4'
Re Re -5.2083 5.8923 'International Tables Vol C Tables 4.2.6.8 and 6.1.1.4'

loop_
_geom_angle_atom_site_label_1
_geom_angle_atom_site_label_2
_geom_angle_atom_site_label_3
_geom_angle
_geom_angle_publ_flag
O1 Re1 N1 110.27(10) y
O1 Re1 N4 111.66(10) y
N1 Re1 N4 77.85(10) y
O1 Re1 N7 111.82(10) y
N1 Re1 N7 136.81(10) y
N4 Re1 N7 78.22(10) y
O1 Re1 S10 111.40(7) y
N1 Re1 S10 90.66(7) y
N7 Re1 S10 82.91(7) y
N4 Re1 S10 136.79(7) y
C2 N1 Re1 117.55(19) ?
C2 N1 H1 121.2 ?
Re1 N1 H1 121.2 ?
N1 C2 C21 126.0(3) ?
N1 C2 C3 114.6(3) ?
C21 C2 C3 119.4(3) ?
C24 C3 C2 120.6(3) ?
C24 C3 N4 128.1(3) ?
C2 C3 N4 111.3(3) ?
C5 N4 C3 124.2(2) ?
C5 N4 Re1 119.01(19) ?
C3 N4 Re1 116.46(19) ?
O5 C5 N4 126.3(3) ?
O5 C5 C6 122.2(3) ?
N4 C5 C6 111.6(2) ?
N7 C6 C5 109.1(2) ?
N7 C6 H6A 109.9 ?
C5 C6 H6A 109.9 ?
N7 C6 H6B 109.9 ?
C5 C6 H6B 109.9 ?
H6A C6 H6B 108.3 ?
C8 N7 C6 118.4(2) ?
C8 N7 Re1 125.8(2) ?
C6 N7 Re1 115.78(18) ?
O8 C8 N7 124.5(3) ?
O8 C8 C9 121.2(3) ?
N7 C8 C9 114.3(3) ?
C8 C9 S10 113.6(2) ?
C8 C9 H9A 108.9 ?
S10 C9 H9A 108.9 ?
C8 C9 H9B 108.9 ?
S10 C9 H9B 108.9 ?
H9A C9 H9B 107.7 ?
C9 S10 Re1 100.20(10) ?
C22 C21 C2 119.7(3) ?
C22 C21 H21 120.2 ?
C2 C21 H21 120.2 ?
C23 C22 C21 120.8(3) ?
C23 C22 H22 119.6 ?
C21 C22 H22 119.6 ?
C22 C23 C24 120.4(3) ?
C22 C23 H23 119.8 ?
C24 C23 H23 119.8 ?
C23 C24 C3 119.1(3) ?
C23 C24 H24 120.5 ?
C3 C24 H24 120.5 ?
C31 P1 C51 112.25(14) n
C31 P1 C61 111.68(14) n
C51 P1 C61 108.89(14) n
C31 P1 C41 106.43(14) n
C51 P1 C41 110.27(14) n
C61 P1 C41 107.20(14) n
C32 C31 C36 120.5(3) ?
C32 C31 P1 121.1(2) ?
C36 C31 P1 118.4(2) ?
C31 C32 C33 119.3(3) ?
C31 C32 H32 120.3 ?
C33 C32 H32 120.3 ?
C34 C33 C32 120.1(3) ?
C34 C33 H33 120 ?
C32 C33 H33 120 ?
C33 C34 C35 120.7(3) ?
C33 C34 H34 119.6 ?
C35 C34 H34 119.6 ?
C36 C35 C34 119.4(3) ?
C36 C35 H35 120.3 ?
C34 C35 H35 120.3 ?
C35 C36 C31 120.0(3) ?
C35 C36 H36 120 ?
C31 C36 H36 120 ?
C42 C41 C46 120.4(3) ?
C42 C41 P1 119.3(2) ?
C46 C41 P1 120.3(2) ?
C43 C42 C41 119.4(3) ?
C43 C42 H42 120.3 ?
C41 C42 H42 120.3 ?
C42 C43 C44 120.1(3) ?
C42 C43 H43 120 ?
C44 C43 H43 120 ?
C45 C44 C43 120.7(3) ?
C45 C44 H44 119.7 ?
C43 C44 H44 119.7 ?
C44 C45 C46 119.8(3) ?
C44 C45 H45 120.1 ?
C46 C45 H45 120.1 ?
C45 C46 C41 119.6(3) ?
C45 C46 H46 120.2 ?
C41 C46 H46 120.2 ?
C56 C51 C52 120.4(3) ?
C56 C51 P1 119.5(2) ?
C52 C51 P1 120.1(2) ?
C53 C52 C51 119.5(3) ?
C53 C52 H52 120.2 ?
C51 C52 H52 120.2 ?
C52 C53 C54 120.3(3) ?
C52 C53 H53 119.9 ?
C54 C53 H53 119.9 ?
C53 C54 C55 120.4(3) ?
C53 C54 H54 119.8 ?
C55 C54 H54 119.8 ?
C56 C55 C54 119.9(3) ?
C56 C55 H55 120.1 ?
C54 C55 H55 120.1 ?
C55 C56 C51 119.6(3) ?
C55 C56 H56 120.2 ?
C51 C56 H56 120.2 ?
C66 C61 C62 120.4(3) ?
C66 C61 P1 120.3(2) ?
C62 C61 P1 118.9(2) ?
C63 C62 C61 119.8(3) ?
C63 C62 H62 120.1 ?
C61 C62 H62 120.1 ?
C62 C63 C64 119.5(3) ?
C62 C63 H63 120.3 ?
C64 C63 H63 120.3 ?
C65 C64 C63 121.0(3) ?
C65 C64 H64 119.5 ?
C63 C64 H64 119.5 ?
C64 C65 C66 119.8(3) ?
C64 C65 H65 120.1 ?
C66 C65 H65 120.1 ?
C65 C66 C61 119.5(3) ?
C65 C66 H66 120.3 ?
C61 C66 H66 120.3 ?

loop_
_geom_bond_atom_site_label_1
_geom_bond_atom_site_label_2
_geom_bond_distance
_geom_bond_publ_flag
Re1 O1 1.706(2) y
Re1 N1 1.968(2) y
Re1 N7 1.996(2) y
Re1 N4 2.013(2) y
Re1 S10 2.2908(7) y
N1 C2 1.389(4) ?
N1 H1 0.88 ?
C2 C21 1.398(4) ?
C2 C3 1.408(4) ?
C3 C24 1.399(4) ?
C3 N4 1.416(4) ?
N4 C5 1.379(4) ?
C5 O5 1.216(3) ?
C5 C6 1.526(4) ?
C6 N7 1.460(4) ?
C6 H6a 0.99 ?
C6 H6b 0.99 ?
N7 C8 1.366(4) ?
C8 O8 1.226(4) ?
C8 C9 1.517(4) ?
C9 S10 1.827(3) ?
C9 H9a 0.99 ?
C9 H9b 0.99 ?
C21 C22 1.390(4) ?
C21 H21 0.95 ?
C22 C23 1.389(4) ?
C22 H22 0.95 ?
C23 C24 1.394(4) ?
C23 H23 0.95 ?
C24 H24 0.95 ?
P1 C31 1.790(3) n
P1 C51 1.793(3) n
P1 C61 1.796(3) n
P1 C41 1.805(3) n
C31 C32 1.390(4) ?
C31 C36 1.393(4) ?
C32 C33 1.394(4) ?
C32 H32 0.95 ?
C33 C34 1.381(5) ?
C33 H33 0.95 ?
C34 C35 1.392(5) ?
C34 H34 0.95 ?
C35 C36 1.388(4) ?
C35 H35 0.95 ?
C36 H36 0.95 ?
C41 C42 1.393(4) ?
C41 C46 1.396(4) ?
C42 C43 1.385(4) ?
C42 H42 0.95 ?
C43 C44 1.386(5) ?
C43 H43 0.95 ?
C44 C45 1.381(5) ?
C44 H44 0.95 ?
C45 C46 1.385(4) ?
C45 H45 0.95 ?
C46 H46 0.95 ?
C51 C56 1.398(4) ?
C51 C52 1.399(4) ?
C52 C53 1.386(4) ?
C52 H52 0.95 ?
C53 C54 1.388(5) ?
C53 H53 0.95 ?
C54 C55 1.394(5) ?
C54 H54 0.95 ?
C55 C56 1.391(4) ?
C55 H55 0.95 ?
C56 H56 0.95 ?
C61 C66 1.392(4) ?
C61 C62 1.399(4) ?
C62 C63 1.387(4) ?
C62 H62 0.95 ?
C63 C64 1.388(5) ?
C63 H63 0.95 ?
C64 C65 1.387(5) ?
C64 H64 0.95 ?
C65 C66 1.389(4) ?
C65 H65 0.95 ?
C66 H66 0.95 ?

loop_
_geom_hbond_atom_site_label_D
_geom_hbond_atom_site_label_H
_geom_hbond_atom_site_label_A
_geom_hbond_site_symmetry_D
_geom_hbond_site_symmetry_H
_geom_hbond_site_symmetry_A
_geom_hbond_distance_DH
_geom_hbond_distance_HA
_geom_hbond_distance_DA
_geom_hbond_angle_DHA
_geom_hbond_publ_flag
N1 H1 O1 1_555 1_555 4_575 0.88 2.40 3.259(3) 163.9 y

loop_
_geom_torsion_atom_site_label_1
_geom_torsion_atom_site_label_2
_geom_torsion_atom_site_label_3
_geom_torsion_atom_site_label_4
_geom_torsion
O1 Re1 N1 C2 -96.5(2)
N7 Re1 N1 C2 70.0(3)
N4 Re1 N1 C2 12.3(2)
S10 Re1 N1 C2 150.3(2)
Re1 N1 C2 C21 170.9(2)
Re1 N1 C2 C3 -9.2(3)
N1 C2 C3 C24 177.3(3)
C21 C2 C3 C24 -2.7(4)
N1 C2 C3 N4 -2.3(4)
C21 C2 C3 N4 177.6(2)
C24 C3 N4 C5 19.8(5)
C2 C3 N4 C5 -160.5(3)
C24 C3 N4 Re1 -167.0(2)
C2 C3 N4 Re1 12.6(3)
O1 Re1 N4 C5 -92.9(2)
N1 Re1 N4 C5 159.9(2)
N7 Re1 N4 C5 16.1(2)
S10 Re1 N4 C5 82.1(2)
O1 Re1 N4 C3 93.6(2)
N1 Re1 N4 C3 -13.6(2)
N7 Re1 N4 C3 -157.4(2)
S10 Re1 N4 C3 -91.4(2)
C3 N4 C5 O5 -12.4(5)
Re1 N4 C5 O5 174.7(2)
C3 N4 C5 C6 167.0(3)
Re1 N4 C5 C6 -5.9(3)
O5 C5 C6 N7 166.9(3)
N4 C5 C6 N7 -12.5(3)
C5 C6 N7 C8 -153.3(2)
C5 C6 N7 Re1 26.1(3)
O1 Re1 N7 C8 -95.0(2)
N1 Re1 N7 C8 98.6(3)
N4 Re1 N7 C8 156.1(3)
S10 Re1 N7 C8 15.2(2)
O1 Re1 N7 C6 85.6(2)
N1 Re1 N7 C6 -80.8(2)
N4 Re1 N7 C6 -23.21(19)
S10 Re1 N7 C6 -164.1(2)
C6 N7 C8 O8 -6.5(4)
Re1 N7 C8 O8 174.1(2)
C6 N7 C8 C9 171.4(2)
Re1 N7 C8 C9 -7.9(4)
O8 C8 C9 S10 170.4(2)
N7 C8 C9 S10 -7.6(3)
C8 C9 S10 Re1 15.8(2)
O1 Re1 S10 C9 96.23(13)
N1 Re1 S10 C9 -151.65(12)
N7 Re1 S10 C9 -14.48(12)
N4 Re1 S10 C9 -78.82(15)
N1 C2 C21 C22 -178.4(3)
C3 C2 C21 C22 1.7(4)
C2 C21 C22 C23 0.2(5)
C21 C22 C23 C24 -1.2(5)
C22 C23 C24 C3 0.3(4)
C2 C3 C24 C23 1.7(4)
N4 C3 C24 C23 -178.6(3)
C51 P1 C31 C32 -18.2(3)
C61 P1 C31 C32 104.4(3)
C41 P1 C31 C32 -138.9(2)
C51 P1 C31 C36 160.9(2)
C61 P1 C31 C36 -76.5(3)
C41 P1 C31 C36 40.2(3)
C36 C31 C32 C33 -0.1(5)
P1 C31 C32 C33 178.9(2)
C31 C32 C33 C34 -0.9(5)
C32 C33 C34 C35 1.4(5)
C33 C34 C35 C36 -0.9(5)
C34 C35 C36 C31 0.0(5)
C32 C31 C36 C35 0.6(5)
P1 C31 C36 C35 -178.5(3)
C31 P1 C41 C42 43.5(3)
C51 P1 C41 C42 -78.5(3)
C61 P1 C41 C42 163.1(2)
C31 P1 C41 C46 -136.4(2)
C51 P1 C41 C46 101.7(3)
C61 P1 C41 C46 -16.7(3)
C46 C41 C42 C43 -0.5(4)
P1 C41 C42 C43 179.7(2)
C41 C42 C43 C44 0.1(4)
C42 C43 C44 C45 0.1(5)
C43 C44 C45 C46 -0.1(5)
C44 C45 C46 C41 -0.3(5)
C42 C41 C46 C45 0.5(5)
P1 C41 C46 C45 -179.6(2)
C31 P1 C51 C56 87.0(3)
C61 P1 C51 C56 -37.2(3)
C41 P1 C51 C56 -154.5(2)
C31 P1 C51 C52 -93.6(3)
C61 P1 C51 C52 142.2(2)
C41 P1 C51 C52 24.9(3)
C56 C51 C52 C53 0.5(4)
P1 C51 C52 C53 -178.9(2)
C51 C52 C53 C54 1.8(5)
C52 C53 C54 C55 -2.7(5)
C53 C54 C55 C56 1.4(5)
C54 C55 C56 C51 0.8(4)
C52 C51 C56 C55 -1.8(4)
P1 C51 C56 C55 177.6(2)
C31 P1 C61 C66 21.6(3)
C51 P1 C61 C66 146.1(2)
C41 P1 C61 C66 -94.6(3)
C31 P1 C61 C62 -165.9(2)
C51 P1 C61 C62 -41.4(3)
C41 P1 C61 C62 77.9(3)
C66 C61 C62 C63 1.8(4)
P1 C61 C62 C63 -170.6(2)
C61 C62 C63 C64 0.6(5)
C62 C63 C64 C65 -3.0(5)
C63 C64 C65 C66 2.8(5)
C64 C65 C66 C61 -0.4(5)
C62 C61 C66 C65 -1.9(4)
P1 C61 C66 C65 170.4(2)
